data_7151876
loop_
_publ_author_name
'Chaitanya, T. Krishna'
'Nagarajan, Rajagopal'

_publ_section_title
;
 Synthesis of functionalized ellipticinium and ellipticine derivatives
 via electrophilic cyclization
;
_journal_issue 12
_journal_name_full 'Organic &amp; Biomolecular Chemistry'
_journal_page_first 4662
_journal_paper_doi 10.1039/c1ob05258f
_journal_volume 9
_journal_year 2011
_chemical_formula_moiety 'C31 H24 Cl F3 N2 O3 S'
_chemical_formula_sum 'C31 H24 Cl F3 N2 O3 S'
_chemical_formula_weight 597.03
_chemical_name_systematic
;
?
;
_space_group_IT_number 2
_symmetry_cell_setting triclinic
_symmetry_space_group_name_Hall '-P 1'
_symmetry_space_group_name_H-M 'P -1'
_atom_sites_solution_hydrogens geom
_atom_sites_solution_primary direct
_atom_sites_solution_secondary difmap
_audit_creation_method SHELXL-97
_cell_angle_alpha 100.23(3)
_cell_angle_beta 99.20(3)
_cell_angle_gamma 104.73(3)
_cell_formula_units_Z 2
_cell_length_a 8.1010(16)
_cell_length_b 11.081(2)
_cell_length_c 16.926(3)
_cell_measurement_temperature 293(2)
_cell_measurement_theta_max 25.99
_cell_measurement_theta_min 2.49
_cell_volume 1412.1(6)
_computing_cell_refinement 'Bruker SMART'
_computing_data_collection 'Bruker SMART'
_computing_data_reduction 'Bruker SAINT'
_computing_molecular_graphics 'Bruker SHELXTL'
_computing_publication_material 'Bruker SHELXTL'
_computing_structure_refinement 'SHELXL-97 (Sheldrick, 1997)'
_computing_structure_solution 'SHELXS-97 (Sheldrick, 1990)'
_diffrn_ambient_temperature 293(2)
_diffrn_measured_fraction_theta_full 0.993
_diffrn_measured_fraction_theta_max 0.993
_diffrn_measurement_device_type 'CCD area detector'
_diffrn_measurement_method 'Phi and omega scans'
_diffrn_radiation_monochromator graphite
_diffrn_radiation_source 'fine-focus sealed tube'
_diffrn_radiation_type MoK\a
_diffrn_radiation_wavelength 0.71073
_diffrn_reflns_av_R_equivalents 0.0497
_diffrn_reflns_av_sigmaI/netI 0.0924
_diffrn_reflns_limit_h_max 9
_diffrn_reflns_limit_h_min -9
_diffrn_reflns_limit_k_max 13
_diffrn_reflns_limit_k_min -13
_diffrn_reflns_limit_l_max 20
_diffrn_reflns_limit_l_min -19
_diffrn_reflns_number 9776
_diffrn_reflns_theta_full 25.00
_diffrn_reflns_theta_max 25.00
_diffrn_reflns_theta_min 1.95
_exptl_absorpt_coefficient_mu 0.265
_exptl_absorpt_correction_T_max 0.9740
_exptl_absorpt_correction_T_min 0.9013
_exptl_absorpt_correction_type empirical
_exptl_crystal_colour Yellow
_exptl_crystal_density_diffrn 1.404
_exptl_crystal_density_method 'not measured'
_exptl_crystal_description BLOCK
_exptl_crystal_F_000 616
_exptl_crystal_size_max 0.40
_exptl_crystal_size_mid 0.20
_exptl_crystal_size_min 0.10
_refine_diff_density_max 0.413
_refine_diff_density_min -0.254
_refine_diff_density_rms 0.058
_refine_ls_extinction_method none
_refine_ls_goodness_of_fit_ref 1.033
_refine_ls_hydrogen_treatment none
_refine_ls_matrix_type full
_refine_ls_number_parameters 372
_refine_ls_number_reflns 4948
_refine_ls_number_restraints 0
_refine_ls_restrained_S_all 1.033
_refine_ls_R_factor_all 0.1654
_refine_ls_R_factor_gt 0.0954
_refine_ls_shift/su_max 0.116
_refine_ls_shift/su_mean 0.002
_refine_ls_structure_factor_coef Fsqd
_refine_ls_weighting_details 'calc w=1/[\s^2^(Fo^2^)+(0.0806P)^2^+1.5027P] where P=(Fo^2^+2Fc^2^)/3'
_refine_ls_weighting_scheme calc
_refine_ls_wR_factor_gt 0.1895
_refine_ls_wR_factor_ref 0.2240
_reflns_number_gt 2714
_reflns_number_total 4948
_reflns_threshold_expression >2sigma(I)
_cod_data_source_file c1ob05258f.txt
_cod_data_source_block rn99_
_cod_depositor_comments
;
The following automatic conversions were performed:
'_symmetry_cell_setting' value 'Triclinic' changed to 'triclinic'
according to '/home/saulius/struct/CIF-dictionaries/cif_core.dic'
dictionary named 'cif_core.dic' version 2.4.1 from 2010-06-29.

Automatic conversion script
Id: cif_fix_enum 1555 2011-01-17 13:19:09Z saulius 
;
_cod_original_cell_volume 1412.1(5)
_cod_original_sg_symbol_H-M P-1
_cod_database_code 7151876

loop_
_symmetry_equiv_pos_as_xyz
'x, y, z'
'-x, -y, -z'

loop_
_atom_site_label
_atom_site_type_symbol
_atom_site_fract_x
_atom_site_fract_y
_atom_site_fract_z
_atom_site_U_iso_or_equiv
_atom_site_adp_type
_atom_site_occupancy
_atom_site_symmetry_multiplicity
_atom_site_calc_flag
_atom_site_refinement_flags
_atom_site_disorder_assembly
_atom_site_disorder_group
S1 S 0.7627(2) 0.11271(16) 0.16036(11) 0.0696(5) Uani 1 1 d . . .
Cl1 Cl 0.4737(3) -0.34412(17) 0.53944(13) 0.1085(8) Uani 1 1 d . . .
N1 N 0.8258(5) 0.6755(4) 1.0160(3) 0.0428(11) Uani 1 1 d . . .
N2 N 0.7683(5) 0.1729(4) 0.7571(3) 0.0449(11) Uani 1 1 d . . .
C9 C 0.6927(6) 0.5166(5) 1.0717(3) 0.0386(12) Uani 1 1 d . . .
C15 C 0.8198(6) 0.5650(4) 0.9651(3) 0.0385(12) Uani 1 1 d . . .
C2 C 0.8541(6) 0.4227(5) 0.8510(3) 0.0395(12) Uani 1 1 d . . .
C8 C 0.7336(6) 0.4591(4) 0.9966(3) 0.0368(12) Uani 1 1 d . . .
C6 C 0.7620(6) 0.3160(5) 0.8796(3) 0.0390(12) Uani 1 1 d . . .
C7 C 0.7060(6) 0.3369(5) 0.9545(3) 0.0395(12) Uani 1 1 d . . .
H7 H 0.6512 0.2680 0.9747 0.047 Uiso 1 1 calc R . .
C3 C 0.9101(7) 0.3928(5) 0.7768(3) 0.0488(14) Uani 1 1 d . . .
H3 H 0.9782 0.4593 0.7589 0.059 Uiso 1 1 calc R . .
C1 C 0.8832(6) 0.5472(5) 0.8944(3) 0.0439(13) Uani 1 1 d . . .
H1 H 0.9437 0.6166 0.8764 0.053 Uiso 1 1 calc R . .
C5 C 0.7206(6) 0.1948(5) 0.8295(3) 0.0429(13) Uani 1 1 d . . .
H5 H 0.6571 0.1255 0.8466 0.051 Uiso 1 1 calc R . .
C14 C 0.7482(6) 0.6486(4) 1.0809(3) 0.0396(12) Uani 1 1 d . . .
C19 C 0.6942(7) 0.0454(5) 0.7043(3) 0.0432(13) Uani 1 1 d . . .
C25 C 0.9362(7) 0.2456(6) 0.6555(4) 0.0584(16) Uani 1 1 d . . .
C11 C 0.5920(7) 0.5472(5) 1.1978(3) 0.0459(13) Uani 1 1 d . . .
C10 C 0.6154(6) 0.4655(5) 1.1309(3) 0.0451(13) Uani 1 1 d . . .
H10 H 0.5797 0.3772 1.1256 0.054 Uiso 1 1 calc R . .
O2 O 0.9012(6) 0.0575(4) 0.1535(3) 0.0858(14) Uani 1 1 d . . .
C4 C 0.8691(7) 0.2725(5) 0.7308(3) 0.0475(14) Uani 1 1 d . . .
C21 C 0.6791(9) -0.1737(6) 0.6741(4) 0.0669(17) Uani 1 1 d . . .
H21 H 0.7146 -0.2425 0.6874 0.080 Uiso 1 1 calc R . .
C13 C 0.7230(7) 0.7319(5) 1.1463(3) 0.0508(14) Uani 1 1 d . . .
H13 H 0.7575 0.8202 1.1515 0.061 Uiso 1 1 calc R . .
C17 C 0.8975(7) 0.8040(5) 1.0038(3) 0.0520(14) Uani 1 1 d . . .
H17A H 0.9927 0.8044 0.9756 0.062 Uiso 1 1 calc R . .
H17B H 0.9446 0.8634 1.0570 0.062 Uiso 1 1 calc R . .
C12 C 0.6449(7) 0.6781(5) 1.2032(3) 0.0494(14) Uani 1 1 d . . .
H12 H 0.6266 0.7323 1.2475 0.059 Uiso 1 1 calc R . .
C24 C 0.5724(8) 0.0274(5) 0.6345(3) 0.0549(15) Uani 1 1 d . . .
H24 H 0.5368 0.0962 0.6214 0.066 Uiso 1 1 calc R . .
C26 C 1.0225(8) 0.1532(6) 0.6419(4) 0.0717(19) Uani 1 1 d . . .
H26 H 1.0321 0.1018 0.6793 0.086 Uiso 1 1 calc R . .
O3 O 0.7521(7) 0.2028(4) 0.1116(3) 0.0936(15) Uani 1 1 d . . .
C20 C 0.7486(8) -0.0538(5) 0.7252(4) 0.0595(16) Uani 1 1 d . . .
H20 H 0.8314 -0.0404 0.7732 0.071 Uiso 1 1 calc R . .
C22 C 0.5588(9) -0.1915(5) 0.6044(4) 0.0617(17) Uani 1 1 d . . .
C23 C 0.5022(8) -0.0925(6) 0.5833(4) 0.0655(17) Uani 1 1 d . . .
H23 H 0.4184 -0.1062 0.5356 0.079 Uiso 1 1 calc R . .
F3 F 0.9840(8) 0.2976(5) 0.2740(3) 0.1388(19) Uani 1 1 d . . .
O1 O 0.6022(6) 0.0261(5) 0.1610(4) 0.130(2) Uani 1 1 d . . .
C18 C 0.7628(8) 0.8488(6) 0.9548(4) 0.078(2) Uani 1 1 d . . .
H18A H 0.7181 0.7917 0.9015 0.117 Uiso 1 1 calc R . .
H18B H 0.8154 0.9337 0.9488 0.117 Uiso 1 1 calc R . .
H18C H 0.6688 0.8496 0.9829 0.117 Uiso 1 1 calc R . .
F1 F 0.7198(8) 0.2712(6) 0.2829(3) 0.171(3) Uani 1 1 d . . .
F2 F 0.8525(8) 0.1428(6) 0.3179(3) 0.158(2) Uani 1 1 d . . .
C30 C 0.9207(10) 0.3189(7) 0.5986(4) 0.084(2) Uani 1 1 d . . .
H30 H 0.8620 0.3807 0.6063 0.101 Uiso 1 1 calc R . .
C28 C 1.0790(13) 0.2109(11) 0.5192(6) 0.130(4) Uani 1 1 d . . .
H28 H 1.1288 0.1998 0.4736 0.156 Uiso 1 1 calc R . .
C31 C 0.8286(13) 0.2103(9) 0.2627(5) 0.092(2) Uani 1 1 d . . .
C29 C 0.9923(14) 0.3012(10) 0.5299(5) 0.126(3) Uani 1 1 d . . .
H29 H 0.9813 0.3505 0.4913 0.152 Uiso 1 1 calc R . .
C27 C 1.0933(10) 0.1367(9) 0.5746(5) 0.103(3) Uani 1 1 d . . .
H27 H 1.1516 0.0748 0.5664 0.124 Uiso 1 1 calc R . .
C16 C 0.5143(8) 0.4964(6) 1.2644(4) 0.0703(18) Uani 1 1 d . . .
H16A H 0.4457 0.5488 1.2849 0.105 Uiso 1 1 calc R . .
H16B H 0.6063 0.4979 1.3083 0.105 Uiso 1 1 calc R . .
H16C H 0.4412 0.4099 1.2425 0.105 Uiso 1 1 calc R . .

loop_
_atom_site_aniso_label
_atom_site_aniso_U_11
_atom_site_aniso_U_22
_atom_site_aniso_U_33
_atom_site_aniso_U_23
_atom_site_aniso_U_13
_atom_site_aniso_U_12
S1 0.0713(12) 0.0606(10) 0.0898(13) 0.0305(9) 0.0327(10) 0.0231(9)
Cl1 0.1413(19) 0.0564(11) 0.1000(15) -0.0200(10) 0.0247(14) 0.0071(11)
N1 0.040(2) 0.034(2) 0.050(3) 0.005(2) 0.012(2) 0.0038(19)
N2 0.042(3) 0.049(3) 0.041(3) 0.005(2) 0.010(2) 0.011(2)
C9 0.035(3) 0.046(3) 0.035(3) 0.009(2) 0.008(2) 0.010(2)
C15 0.030(3) 0.038(3) 0.044(3) 0.007(2) 0.008(2) 0.005(2)
C2 0.030(3) 0.043(3) 0.041(3) 0.008(2) 0.005(2) 0.006(2)
C8 0.030(3) 0.040(3) 0.038(3) 0.007(2) 0.005(2) 0.010(2)
C6 0.034(3) 0.042(3) 0.039(3) 0.007(2) 0.008(2) 0.010(2)
C7 0.035(3) 0.041(3) 0.045(3) 0.017(2) 0.010(2) 0.008(2)
C3 0.039(3) 0.053(3) 0.052(4) 0.015(3) 0.015(3) 0.003(3)
C1 0.038(3) 0.044(3) 0.048(3) 0.014(3) 0.016(3) 0.003(2)
C5 0.036(3) 0.043(3) 0.050(3) 0.014(3) 0.012(3) 0.007(2)
C14 0.033(3) 0.039(3) 0.040(3) 0.005(2) 0.006(2) 0.003(2)
C19 0.042(3) 0.040(3) 0.043(3) 0.006(2) 0.009(3) 0.005(2)
C25 0.052(4) 0.067(4) 0.041(4) -0.003(3) 0.008(3) 0.001(3)
C11 0.041(3) 0.059(4) 0.043(3) 0.014(3) 0.012(3) 0.021(3)
C10 0.041(3) 0.042(3) 0.053(3) 0.010(3) 0.006(3) 0.015(2)
O2 0.077(3) 0.087(3) 0.099(4) 0.003(3) 0.020(3) 0.046(3)
C4 0.044(3) 0.056(4) 0.042(3) 0.008(3) 0.013(3) 0.012(3)
C21 0.078(5) 0.050(4) 0.076(5) 0.012(3) 0.017(4) 0.027(3)
C13 0.050(3) 0.048(3) 0.048(4) 0.002(3) 0.004(3) 0.014(3)
C17 0.056(4) 0.038(3) 0.054(4) 0.003(3) 0.017(3) 0.002(3)
C12 0.052(4) 0.058(4) 0.037(3) -0.001(3) 0.010(3) 0.019(3)
C24 0.063(4) 0.050(3) 0.048(4) 0.011(3) 0.005(3) 0.014(3)
C26 0.054(4) 0.076(4) 0.065(4) -0.018(3) 0.023(3) -0.001(3)
O3 0.128(4) 0.080(3) 0.094(4) 0.051(3) 0.033(3) 0.040(3)
C20 0.061(4) 0.057(4) 0.059(4) 0.011(3) 0.008(3) 0.020(3)
C22 0.073(4) 0.048(4) 0.055(4) -0.003(3) 0.022(4) 0.008(3)
C23 0.077(5) 0.058(4) 0.046(4) 0.000(3) 0.003(3) 0.005(3)
F3 0.148(5) 0.102(4) 0.135(4) -0.009(3) 0.013(4) 0.018(4)
O1 0.074(4) 0.109(4) 0.202(6) 0.057(4) 0.051(4) -0.013(3)
C18 0.076(5) 0.058(4) 0.095(5) 0.036(4) 0.007(4) 0.004(4)
F1 0.210(6) 0.215(6) 0.149(5) 0.026(4) 0.088(5) 0.148(5)
F2 0.224(6) 0.207(6) 0.093(4) 0.073(4) 0.062(4) 0.109(5)
C30 0.101(6) 0.096(5) 0.052(4) 0.013(4) 0.029(4) 0.014(4)
C28 0.120(8) 0.152(10) 0.086(7) -0.019(7) 0.072(6) -0.015(7)
C31 0.111(7) 0.109(7) 0.085(6) 0.038(5) 0.044(6) 0.055(6)
C29 0.176(10) 0.139(8) 0.062(5) 0.024(5) 0.060(6) 0.019(8)
C27 0.082(6) 0.114(7) 0.087(6) -0.030(5) 0.046(5) 0.002(5)
C16 0.086(5) 0.083(5) 0.057(4) 0.027(3) 0.031(4) 0.034(4)

loop_
_atom_type_symbol
_atom_type_description
_atom_type_scat_dispersion_real
_atom_type_scat_dispersion_imag
_atom_type_scat_source
C C 0.0033 0.0016 'International Tables Vol C Tables 4.2.6.8 and 6.1.1.4'
H H 0.0000 0.0000 'International Tables Vol C Tables 4.2.6.8 and 6.1.1.4'
N N 0.0061 0.0033 'International Tables Vol C Tables 4.2.6.8 and 6.1.1.4'
O O 0.0106 0.0060 'International Tables Vol C Tables 4.2.6.8 and 6.1.1.4'
F F 0.0171 0.0103 'International Tables Vol C Tables 4.2.6.8 and 6.1.1.4'
S S 0.1246 0.1234 'International Tables Vol C Tables 4.2.6.8 and 6.1.1.4'
Cl Cl 0.1484 0.1585 'International Tables Vol C Tables 4.2.6.8 and 6.1.1.4'

loop_
_geom_angle_atom_site_label_1
_geom_angle_atom_site_label_2
_geom_angle_atom_site_label_3
_geom_angle
_geom_angle_site_symmetry_1
_geom_angle_site_symmetry_3
_geom_angle_publ_flag
O1 S1 O3 115.6(4) . . ?
O1 S1 O2 115.1(3) . . ?
O3 S1 O2 114.5(3) . . ?
O1 S1 C31 103.2(4) . . ?
O3 S1 C31 102.8(4) . . ?
O2 S1 C31 103.2(3) . . ?
C15 N1 C14 109.7(4) . . ?
C15 N1 C17 125.5(4) . . ?
C14 N1 C17 124.7(4) . . ?
C5 N2 C4 120.5(4) . . ?
C5 N2 C19 117.5(4) . . ?
C4 N2 C19 121.6(4) . . ?
C14 C9 C10 119.7(4) . . ?
C14 C9 C8 107.4(4) . . ?
C10 C9 C8 132.9(5) . . ?
N1 C15 C1 129.2(5) . . ?
N1 C15 C8 108.8(4) . . ?
C1 C15 C8 122.1(4) . . ?
C1 C2 C3 123.0(5) . . ?
C1 C2 C6 120.7(5) . . ?
C3 C2 C6 116.4(5) . . ?
C7 C8 C15 120.0(4) . . ?
C7 C8 C9 134.6(5) . . ?
C15 C8 C9 105.3(4) . . ?
C5 C6 C7 121.7(5) . . ?
C5 C6 C2 118.1(5) . . ?
C7 C6 C2 120.1(4) . . ?
C8 C7 C6 119.0(4) . . ?
C8 C7 H7 120.5 . . ?
C6 C7 H7 120.5 . . ?
C4 C3 C2 123.0(5) . . ?
C4 C3 H3 118.5 . . ?
C2 C3 H3 118.5 . . ?
C15 C1 C2 118.0(5) . . ?
C15 C1 H1 121.0 . . ?
C2 C1 H1 121.0 . . ?
N2 C5 C6 122.8(5) . . ?
N2 C5 H5 118.6 . . ?
C6 C5 H5 118.6 . . ?
C9 C14 C13 121.7(5) . . ?
C9 C14 N1 108.8(4) . . ?
C13 C14 N1 129.5(5) . . ?
C24 C19 C20 121.3(5) . . ?
C24 C19 N2 119.2(5) . . ?
C20 C19 N2 119.5(5) . . ?
C30 C25 C26 118.6(6) . . ?
C30 C25 C4 119.1(6) . . ?
C26 C25 C4 122.2(6) . . ?
C12 C11 C10 118.7(5) . . ?
C12 C11 C16 120.0(5) . . ?
C10 C11 C16 121.3(5) . . ?
C11 C10 C9 119.6(5) . . ?
C11 C10 H10 120.2 . . ?
C9 C10 H10 120.2 . . ?
C3 C4 N2 118.9(5) . . ?
C3 C4 C25 121.0(5) . . ?
N2 C4 C25 120.1(5) . . ?
C22 C21 C20 119.8(6) . . ?
C22 C21 H21 120.1 . . ?
C20 C21 H21 120.1 . . ?
C12 C13 C14 117.0(5) . . ?
C12 C13 H13 121.5 . . ?
C14 C13 H13 121.5 . . ?
N1 C17 C18 112.4(4) . . ?
N1 C17 H17A 109.1 . . ?
C18 C17 H17A 109.1 . . ?
N1 C17 H17B 109.1 . . ?
C18 C17 H17B 109.1 . . ?
H17A C17 H17B 107.9 . . ?
C13 C12 C11 123.3(5) . . ?
C13 C12 H12 118.4 . . ?
C11 C12 H12 118.4 . . ?
C19 C24 C23 120.0(5) . . ?
C19 C24 H24 120.0 . . ?
C23 C24 H24 120.0 . . ?
C27 C26 C25 120.8(8) . . ?
C27 C26 H26 119.6 . . ?
C25 C26 H26 119.6 . . ?
C19 C20 C21 119.0(6) . . ?
C19 C20 H20 120.5 . . ?
C21 C20 H20 120.5 . . ?
C21 C22 C23 121.6(5) . . ?
C21 C22 Cl1 119.3(5) . . ?
C23 C22 Cl1 119.1(5) . . ?
C24 C23 C22 118.3(6) . . ?
C24 C23 H23 120.8 . . ?
C22 C23 H23 120.8 . . ?
C17 C18 H18A 109.5 . . ?
C17 C18 H18B 109.5 . . ?
H18A C18 H18B 109.5 . . ?
C17 C18 H18C 109.5 . . ?
H18A C18 H18C 109.5 . . ?
H18B C18 H18C 109.5 . . ?
C25 C30 C29 120.3(8) . . ?
C25 C30 H30 119.8 . . ?
C29 C30 H30 119.8 . . ?
C27 C28 C29 120.7(9) . . ?
C27 C28 H28 119.7 . . ?
C29 C28 H28 119.6 . . ?
F1 C31 F2 107.2(7) . . ?
F1 C31 F3 107.3(8) . . ?
F2 C31 F3 104.4(8) . . ?
F1 C31 S1 114.1(7) . . ?
F2 C31 S1 111.9(6) . . ?
F3 C31 S1 111.4(6) . . ?
C28 C29 C30 119.5(9) . . ?
C28 C29 H29 120.2 . . ?
C30 C29 H29 120.2 . . ?
C26 C27 C28 120.1(9) . . ?
C26 C27 H27 120.0 . . ?
C28 C27 H27 120.0 . . ?
C11 C16 H16A 109.5 . . ?
C11 C16 H16B 109.5 . . ?
H16A C16 H16B 109.5 . . ?
C11 C16 H16C 109.5 . . ?
H16A C16 H16C 109.5 . . ?
H16B C16 H16C 109.5 . . ?

loop_
_geom_bond_atom_site_label_1
_geom_bond_atom_site_label_2
_geom_bond_distance
_geom_bond_site_symmetry_2
_geom_bond_publ_flag
S1 O1 1.409(5) . ?
S1 O3 1.414(4) . ?
S1 O2 1.418(4) . ?
S1 C31 1.788(9) . ?
Cl1 C22 1.745(6) . ?
N1 C15 1.351(6) . ?
N1 C14 1.390(6) . ?
N1 C17 1.459(6) . ?
N2 C5 1.343(6) . ?
N2 C4 1.384(6) . ?
N2 C19 1.450(6) . ?
C9 C14 1.388(6) . ?
C9 C10 1.392(7) . ?
C9 C8 1.445(6) . ?
C15 C1 1.379(7) . ?
C15 C8 1.439(7) . ?
C2 C1 1.385(7) . ?
C2 C3 1.416(7) . ?
C2 C6 1.435(7) . ?
C8 C7 1.358(6) . ?
C6 C5 1.382(6) . ?
C6 C7 1.414(6) . ?
C7 H7 0.9300 . ?
C3 C4 1.348(7) . ?
C3 H3 0.9300 . ?
C1 H1 0.9300 . ?
C5 H5 0.9300 . ?
C14 C13 1.388(7) . ?
C19 C24 1.361(7) . ?
C19 C20 1.365(7) . ?
C25 C30 1.377(8) . ?
C25 C26 1.387(8) . ?
C25 C4 1.476(7) . ?
C11 C12 1.386(7) . ?
C11 C10 1.390(7) . ?
C11 C16 1.501(7) . ?
C10 H10 0.9300 . ?
C21 C22 1.355(8) . ?
C21 C20 1.373(8) . ?
C21 H21 0.9300 . ?
C13 C12 1.375(7) . ?
C13 H13 0.9300 . ?
C17 C18 1.502(8) . ?
C17 H17A 0.9700 . ?
C17 H17B 0.9700 . ?
C12 H12 0.9300 . ?
C24 C23 1.374(7) . ?
C24 H24 0.9300 . ?
C26 C27 1.359(9) . ?
C26 H26 0.9300 . ?
C20 H20 0.9300 . ?
C22 C23 1.373(8) . ?
C23 H23 0.9300 . ?
F3 C31 1.340(9) . ?
C18 H18A 0.9600 . ?
C18 H18B 0.9600 . ?
C18 H18C 0.9600 . ?
F1 C31 1.291(8) . ?
F2 C31 1.318(8) . ?
C30 C29 1.385(10) . ?
C30 H30 0.9300 . ?
C28 C27 1.362(13) . ?
C28 C29 1.364(13) . ?
C28 H28 0.9300 . ?
C29 H29 0.9300 . ?
C27 H27 0.9300 . ?
C16 H16A 0.9600 . ?
C16 H16B 0.9600 . ?
C16 H16C 0.9600 . ?

loop_
_cod_related_entry_id
_cod_related_entry_database
_cod_related_entry_code
1 ChemSpider 26997445
